data_7117352
loop_
_publ_author_name
'Thomas Simler'
'Andreas A. Danopoulos'
'Pierre Braunstein'

_publ_section_title
;
 N-Heterocyclic carbene-phosphino-picolines as precursors of anionic
 'pincer' ligands with dearomatised pyridine backbones; transmetallation
 from potassium to chromium
;
_journal_name_full Chem.Commun.
_journal_page_first 10699
_journal_paper_doi 10.1039/C5cc02920A
_journal_volume 51
_journal_year 2015
_chemical_formula_moiety 'C74 H110 K2 N6 O2 P2, 2(C37 H55 K N3 O P)'
_chemical_formula_sum 'C148 H220 K4 N12 O4 P4'
_chemical_formula_weight 2511.63
_chemical_name_systematic
;
 ?
;
_space_group_crystal_system triclinic
_space_group_IT_number 2
_space_group_name_Hall '-P 1'
_space_group_name_H-M_alt 'P -1'
_symmetry_space_group_name_Hall '-P 1'
_symmetry_space_group_name_H-M 'P -1'
_atom_sites_solution_hydrogens geom
_atom_sites_solution_primary direct
_atom_sites_solution_secondary difmap
_audit_creation_method SHELXL-2013
_cell_angle_alpha 72.803(2)
_cell_angle_beta 78.663(2)
_cell_angle_gamma 70.389(2)
_cell_formula_units_Z 1
_cell_length_a 12.9906(12)
_cell_length_b 14.5542(13)
_cell_length_c 21.8297(19)
_cell_measurement_reflns_used 5875
_cell_measurement_temperature 173(2)
_cell_measurement_theta_max 27.80
_cell_measurement_theta_min 2.30
_cell_volume 3692.3(6)
_computing_cell_refinement 'Bruker SAINT'
_computing_data_collection 'Bruker APEX2'
_computing_data_reduction 'Bruker SAINT'
_computing_molecular_graphics 'Bruker SHELXTL'
_computing_publication_material 'Bruker SHELXTL'
_computing_structure_refinement 'SHELXL-2013 (Sheldrick, 2013)'
_computing_structure_solution 'SHELXS-2013 (Sheldrick, 2013)'
_diffrn_ambient_temperature 173(2)
_diffrn_measured_fraction_theta_full 0.998
_diffrn_measured_fraction_theta_max 0.982
_diffrn_measurement_device_type 'Bruker APEX-II CCD'
_diffrn_measurement_method '\f and \w scans'
_diffrn_radiation_monochromator triumph
_diffrn_radiation_type MoK\a
_diffrn_radiation_wavelength 0.71073
_diffrn_reflns_av_R_equivalents 0.1848
_diffrn_reflns_av_unetI/netI 0.2149
_diffrn_reflns_laue_measured_fraction_full 0.998
_diffrn_reflns_laue_measured_fraction_max 0.982
_diffrn_reflns_limit_h_max 17
_diffrn_reflns_limit_h_min -17
_diffrn_reflns_limit_k_max 19
_diffrn_reflns_limit_k_min -19
_diffrn_reflns_limit_l_max 28
_diffrn_reflns_limit_l_min -28
_diffrn_reflns_number 65782
_diffrn_reflns_point_group_measured_fraction_full 0.998
_diffrn_reflns_point_group_measured_fraction_max 0.982
_diffrn_reflns_theta_full 25.242
_diffrn_reflns_theta_max 28.160
_diffrn_reflns_theta_min 1.533
_diffrn_source 'sealed tube'
_exptl_absorpt_coefficient_mu 0.218
_exptl_absorpt_correction_T_max 0.7456
_exptl_absorpt_correction_T_min 0.5787
_exptl_absorpt_correction_type multi-scan
_exptl_absorpt_process_details sadabs
_exptl_crystal_colour orange
_exptl_crystal_density_diffrn 1.130
_exptl_crystal_description block
_exptl_crystal_F_000 1360
_exptl_crystal_size_max 0.200
_exptl_crystal_size_mid 0.120
_exptl_crystal_size_min 0.080
_refine_diff_density_max 0.844
_refine_diff_density_min -0.620
_refine_diff_density_rms 0.065
_refine_ls_extinction_coef .
_refine_ls_extinction_method none
_refine_ls_goodness_of_fit_ref 0.944
_refine_ls_hydrogen_treatment constr
_refine_ls_matrix_type full
_refine_ls_number_parameters 693
_refine_ls_number_reflns 17796
_refine_ls_number_restraints 6
_refine_ls_restrained_S_all 0.948
_refine_ls_R_factor_all 0.2459
_refine_ls_R_factor_gt 0.0896
_refine_ls_shift/su_max 0.001
_refine_ls_shift/su_mean 0.000
_refine_ls_structure_factor_coef Fsqd
_refine_ls_weighting_details 'w=1/[\s^2^(Fo^2^)+(0.1094P)^2^] where P=(Fo^2^+2Fc^2^)/3'
_refine_ls_weighting_scheme calc
_refine_ls_wR_factor_gt 0.1884
_refine_ls_wR_factor_ref 0.2458
_reflns_Friedel_coverage 0.000
_reflns_friedel_fraction_full .
_reflns_friedel_fraction_max .
_reflns_number_gt 6627
_reflns_number_total 17796
_reflns_threshold_expression 'I > 2\s(I)'
_cod_data_source_file c5cc02920a3-4.cif
_cod_data_source_block pbts150130_02_a
_cod_database_code 7117352
_shelx_space_group_comment
;
The symmetry employed for this shelxl refinement is uniquely defined
by the following loop, which should always be used as a source of
symmetry information in preference to the above space-group names.
They are only intended as comments.
;
_shelx_estimated_absorpt_t_min 0.958
_shelx_estimated_absorpt_t_max 0.983
_shelxl_version_number 2013-4

loop_
_space_group_symop_operation_xyz
'x, y, z'
'-x, -y, -z'

loop_
_atom_site_label
_atom_site_type_symbol
_atom_site_fract_x
_atom_site_fract_y
_atom_site_fract_z
_atom_site_U_iso_or_equiv
_atom_site_adp_type
_atom_site_occupancy
_atom_site_site_symmetry_order
_atom_site_calc_flag
_atom_site_refinement_flags_posn
_atom_site_refinement_flags_adp
_atom_site_refinement_flags_occupancy
_atom_site_disorder_assembly
_atom_site_disorder_group
C1 C 1.1154(3) -0.0419(3) 0.64761(19) 0.0349(10) Uani 1 1 d . . . . .
C2 C 1.2059(4) -0.1754(3) 0.7240(2) 0.0407(11) Uani 1 1 d . . . . .
H2 H 1.2545 -0.2133 0.7560 0.049 Uiso 1 1 calc R U . . .
C3 C 1.1387(4) -0.2080(3) 0.7026(2) 0.0408(11) Uani 1 1 d . . . . .
H3 H 1.1299 -0.2735 0.7161 0.049 Uiso 1 1 calc R U . . .
C4 C 1.2452(4) -0.0108(3) 0.70210(19) 0.0372(11) Uani 1 1 d . . . . .
C5 C 1.1880(4) 0.0536(4) 0.7417(2) 0.0482(12) Uani 1 1 d . . . . .
C6 C 1.2407(5) 0.1174(4) 0.7500(2) 0.0564(14) Uani 1 1 d . . . . .
H6 H 1.2038 0.1631 0.7762 0.068 Uiso 1 1 calc R U . . .
C7 C 1.3448(5) 0.1156(4) 0.7212(3) 0.0583(14) Uani 1 1 d . . . . .
H7 H 1.3792 0.1596 0.7277 0.070 Uiso 1 1 calc R U . . .
C8 C 1.3994(4) 0.0508(4) 0.6829(2) 0.0513(13) Uani 1 1 d . . . . .
H8 H 1.4714 0.0505 0.6630 0.062 Uiso 1 1 calc R U . . .
C9 C 1.3514(4) -0.0145(3) 0.6726(2) 0.0396(11) Uani 1 1 d . . . . .
C10 C 1.0744(5) 0.0547(4) 0.7754(3) 0.0669(16) Uani 1 1 d . . . . .
H10 H 1.0545 -0.0005 0.7665 0.080 Uiso 1 1 calc R U . . .
C11 C 0.9896(6) 0.1541(5) 0.7490(3) 0.0997(16) Uani 1 1 d . . . . .
H11A H 1.0034 0.2087 0.7606 0.150 Uiso 1 1 calc R U . . .
H11B H 0.9157 0.1500 0.7675 0.150 Uiso 1 1 calc R U . . .
H11C H 0.9953 0.1674 0.7019 0.150 Uiso 1 1 calc R U . . .
C12 C 1.0713(6) 0.0349(6) 0.8478(3) 0.0997(16) Uani 1 1 d . . . . .
H12A H 1.1329 -0.0240 0.8631 0.150 Uiso 1 1 calc R U . . .
H12B H 1.0019 0.0219 0.8689 0.150 Uiso 1 1 calc R U . . .
H12C H 1.0773 0.0938 0.8583 0.150 Uiso 1 1 calc R U . . .
C13 C 1.4098(4) -0.0842(4) 0.6284(2) 0.0464(12) Uani 1 1 d . . . . .
H13 H 1.3754 -0.1399 0.6400 0.056 Uiso 1 1 calc R U . . .
C14 C 1.5321(4) -0.1315(4) 0.6353(3) 0.0658(15) Uani 1 1 d . . . . .
H14A H 1.5683 -0.0785 0.6233 0.099 Uiso 1 1 calc R U . . .
H14B H 1.5645 -0.1774 0.6069 0.099 Uiso 1 1 calc R U . . .
H14C H 1.5423 -0.1692 0.6801 0.099 Uiso 1 1 calc R U . . .
C15 C 1.3894(5) -0.0258(5) 0.5592(2) 0.0814(19) Uani 1 1 d . . . . .
H15A H 1.3101 -0.0005 0.5559 0.122 Uiso 1 1 calc R U . . .
H15B H 1.4249 -0.0704 0.5303 0.122 Uiso 1 1 calc R U . . .
H15C H 1.4199 0.0310 0.5471 0.122 Uiso 1 1 calc R U . . .
C16 C 0.9965(3) -0.1285(3) 0.62537(19) 0.0319(10) Uani 1 1 d . . . . .
C17 C 1.0016(4) -0.2170(3) 0.61218(19) 0.0361(10) Uani 1 1 d . . . . .
H17 H 1.0631 -0.2754 0.6201 0.043 Uiso 1 1 calc R U . . .
C18 C 0.9102(4) -0.2155(3) 0.5863(2) 0.0385(11) Uani 1 1 d . . . . .
H18 H 0.9089 -0.2743 0.5764 0.046 Uiso 1 1 calc R U . . .
C19 C 0.8237(4) -0.1308(3) 0.57523(18) 0.0342(10) Uani 1 1 d . . . . .
H19 H 0.7623 -0.1313 0.5580 0.041 Uiso 1 1 calc R U . . .
C20 C 0.8236(3) -0.0395(3) 0.58943(18) 0.0321(10) Uani 1 1 d . . . . .
C21 C 0.7357(4) 0.0473(3) 0.5797(2) 0.0370(11) Uani 1 1 d . . . . .
H21 H 0.6729 0.0446 0.5651 0.044 Uiso 1 1 calc R U . . .
C22 C 0.6398(11) 0.2604(10) 0.5402(7) 0.0552(10) Uani 0.55 1 d . . P A 1
H22 H 0.5910 0.2172 0.5465 0.066 Uiso 0.55 1 calc R U P A 1
C23 C 0.6676(15) 0.2627(17) 0.4659(10) 0.0552(10) Uani 0.55 1 d D . P A 1
H23A H 0.7304 0.2906 0.4494 0.066 Uiso 0.55 1 calc R U P A 1
H23B H 0.6938 0.1920 0.4625 0.066 Uiso 0.55 1 calc R U P A 1
C24 C 0.5771(9) 0.3217(7) 0.4188(5) 0.0552(10) Uani 0.55 1 d D . P A 1
H24A H 0.6125 0.3337 0.3738 0.066 Uiso 0.55 1 calc R U P A 1
H24B H 0.5279 0.2805 0.4227 0.066 Uiso 0.55 1 calc R U P A 1
C25 C 0.5146(8) 0.4145(7) 0.4325(4) 0.0552(10) Uani 0.55 1 d . . P A 1
H25A H 0.4563 0.4487 0.4031 0.066 Uiso 0.55 1 calc R U P A 1
H25B H 0.5626 0.4581 0.4246 0.066 Uiso 0.55 1 calc R U P A 1
C26 C 0.4613(8) 0.3999(7) 0.5034(5) 0.0552(10) Uani 0.55 1 d . . P A 1
H26A H 0.4199 0.4664 0.5120 0.066 Uiso 0.55 1 calc R U P A 1
H26B H 0.4087 0.3609 0.5103 0.066 Uiso 0.55 1 calc R U P A 1
C27 C 0.5467(8) 0.3456(7) 0.5494(4) 0.0552(10) Uani 0.55 1 d . . P A 1
H27A H 0.5771 0.3969 0.5539 0.066 Uiso 0.55 1 calc R U P A 1
H27B H 0.5068 0.3229 0.5918 0.066 Uiso 0.55 1 calc R U P A 1
C22B C 0.6158(14) 0.2463(13) 0.5353(8) 0.0552(10) Uani 0.45 1 d . . P A 2
H22B H 0.6169 0.3118 0.5407 0.066 Uiso 0.45 1 calc R U P A 2
C23B C 0.6845(18) 0.257(2) 0.4683(12) 0.0552(10) Uani 0.45 1 d . . P A 2
H23C H 0.7565 0.2632 0.4716 0.066 Uiso 0.45 1 calc R U P A 2
H23D H 0.6977 0.1961 0.4525 0.066 Uiso 0.45 1 calc R U P A 2
C24B C 0.6220(10) 0.3480(9) 0.4228(6) 0.0552(10) Uani 0.45 1 d . . P A 2
H24C H 0.6514 0.3455 0.3777 0.066 Uiso 0.45 1 calc R U P A 2
H24D H 0.6294 0.4093 0.4302 0.066 Uiso 0.45 1 calc R U P A 2
C25B C 0.4948(10) 0.3508(10) 0.4352(5) 0.0552(10) Uani 0.45 1 d . . P A 2
H25C H 0.4517 0.4128 0.4067 0.066 Uiso 0.45 1 calc R U P A 2
H25D H 0.4878 0.2923 0.4238 0.066 Uiso 0.45 1 calc R U P A 2
C26B C 0.4481(11) 0.3484(9) 0.5043(6) 0.0552(10) Uani 0.45 1 d . . P A 2
H26C H 0.3728 0.3425 0.5107 0.066 Uiso 0.45 1 calc R U P A 2
H26D H 0.4430 0.4127 0.5134 0.066 Uiso 0.45 1 calc R U P A 2
C27B C 0.5177(9) 0.2613(8) 0.5518(5) 0.0552(10) Uani 0.45 1 d . . P A 2
H27C H 0.5006 0.2761 0.5948 0.066 Uiso 0.45 1 calc R U P A 2
H27D H 0.4982 0.1995 0.5559 0.066 Uiso 0.45 1 calc R U P A 2
C28 C 0.6568(5) 0.1688(4) 0.6739(2) 0.0632(6) Uani 1 1 d . . . . .
H28 H 0.5789 0.1725 0.6728 0.076 Uiso 1 1 calc R U . . .
C29 C 0.6564(5) 0.2602(4) 0.6937(2) 0.0632(6) Uani 1 1 d . . . . .
H29A H 0.6177 0.3219 0.6631 0.076 Uiso 1 1 calc R U . . .
H29B H 0.7330 0.2608 0.6914 0.076 Uiso 1 1 calc R U . . .
C30 C 0.6002(5) 0.2613(4) 0.7621(2) 0.0632(6) Uani 1 1 d . . . . .
H30A H 0.6055 0.3202 0.7737 0.076 Uiso 1 1 calc R U . . .
H30B H 0.5213 0.2688 0.7631 0.076 Uiso 1 1 calc R U . . .
C31 C 0.6503(5) 0.1673(4) 0.8111(2) 0.0632(6) Uani 1 1 d . . . . .
H31A H 0.6082 0.1692 0.8539 0.076 Uiso 1 1 calc R U . . .
H31B H 0.7268 0.1634 0.8140 0.076 Uiso 1 1 calc R U . . .
C32 C 0.6499(5) 0.0760(4) 0.7924(2) 0.0632(6) Uani 1 1 d . . . . .
H32A H 0.5731 0.0759 0.7947 0.076 Uiso 1 1 calc R U . . .
H32B H 0.6881 0.0146 0.8235 0.076 Uiso 1 1 calc R U . . .
C33 C 0.7073(5) 0.0739(4) 0.7236(2) 0.0632(6) Uani 1 1 d . . . . .
H33A H 0.7862 0.0662 0.7226 0.076 Uiso 1 1 calc R U . . .
H33B H 0.7018 0.0149 0.7121 0.076 Uiso 1 1 calc R U . . .
C34 C 0.8564(6) 0.4038(5) 0.5181(4) 0.102(2) Uani 1 1 d . . . . .
H34A H 0.8922 0.4081 0.4738 0.152 Uiso 1 1 calc R U . . .
H34B H 0.7989 0.4672 0.5200 0.152 Uiso 1 1 calc R U . . .
H34C H 0.8235 0.3484 0.5313 0.152 Uiso 1 1 calc R U . . .
C35 C 0.9366(8) 0.3856(6) 0.5607(4) 0.112(3) Uani 1 1 d . . . . .
H35A H 0.9615 0.4460 0.5517 0.135 Uiso 1 1 calc R U . . .
H35B H 0.9025 0.3729 0.6059 0.135 Uiso 1 1 calc R U . . .
C36 C 1.1140(8) 0.3015(8) 0.5811(4) 0.138(3) Uani 1 1 d D . . . .
H36A H 1.0996 0.2776 0.6285 0.165 Uiso 1 1 calc R U . . .
H36B H 1.1181 0.3711 0.5716 0.165 Uiso 1 1 calc R U . . .
C37 C 1.2177(7) 0.2392(8) 0.5600(5) 0.156(4) Uani 1 1 d D . . . .
H37A H 1.2209 0.1682 0.5782 0.234 Uiso 1 1 calc R U . . .
H37B H 1.2767 0.2528 0.5744 0.234 Uiso 1 1 calc R U . . .
H37C H 1.2266 0.2537 0.5128 0.234 Uiso 1 1 calc R U . . .
C38 C 0.8067(4) 0.6556(3) 0.84062(19) 0.0338(10) Uani 1 1 d . . . . .
C39 C 0.7543(4) 0.7911(3) 0.7546(2) 0.0408(11) Uani 1 1 d . . . . .
H39 H 0.7144 0.8359 0.7199 0.049 Uiso 1 1 calc R U . . .
C40 C 0.8421(4) 0.7982(3) 0.77339(19) 0.0390(11) Uani 1 1 d . . . . .
H40 H 0.8765 0.8499 0.7550 0.047 Uiso 1 1 calc R U . . .
C41 C 0.6430(4) 0.6700(3) 0.79176(19) 0.0363(10) Uani 1 1 d . . . . .
C42 C 0.6612(4) 0.6043(3) 0.7528(2) 0.0421(11) Uani 1 1 d . . . . .
C43 C 0.5727(4) 0.5741(4) 0.7483(2) 0.0537(13) Uani 1 1 d . . . . .
H43 H 0.5825 0.5291 0.7223 0.064 Uiso 1 1 calc R U . . .
C44 C 0.4715(5) 0.6085(4) 0.7807(3) 0.0608(15) Uani 1 1 d . . . . .
H44 H 0.4120 0.5873 0.7768 0.073 Uiso 1 1 calc R U . . .
C45 C 0.4555(4) 0.6731(4) 0.8187(2) 0.0540(14) Uani 1 1 d . . . . .
H45 H 0.3849 0.6955 0.8411 0.065 Uiso 1 1 calc R U . . .
C46 C 0.5403(4) 0.7063(3) 0.8252(2) 0.0423(11) Uani 1 1 d . . . . .
C47 C 0.7723(4) 0.5642(4) 0.7171(2) 0.0504(13) Uani 1 1 d . . . . .
H47 H 0.8235 0.5971 0.7244 0.060 Uiso 1 1 calc R U . . .
C48 C 0.7660(5) 0.5910(4) 0.6442(2) 0.0694(16) Uani 1 1 d . . . . .
H48A H 0.7262 0.5509 0.6349 0.104 Uiso 1 1 calc R U . . .
H48B H 0.8405 0.5764 0.6217 0.104 Uiso 1 1 calc R U . . .
H48C H 0.7272 0.6627 0.6294 0.104 Uiso 1 1 calc R U . . .
C49 C 0.8201(5) 0.4508(4) 0.7424(3) 0.0720(17) Uani 1 1 d . . . . .
H49A H 0.8295 0.4353 0.7882 0.108 Uiso 1 1 calc R U . . .
H49B H 0.8916 0.4275 0.7181 0.108 Uiso 1 1 calc R U . . .
H49C H 0.7700 0.4167 0.7373 0.108 Uiso 1 1 calc R U . . .
C50 C 0.5221(4) 0.7778(4) 0.8675(2) 0.0540(13) Uani 1 1 d . . . . .
H50 H 0.5966 0.7744 0.8757 0.065 Uiso 1 1 calc R U . B 1
C51 C 0.4600(10) 0.7491(8) 0.9323(5) 0.081(2) Uani 0.6 1 d . . P C 1
H51A H 0.3844 0.7564 0.9267 0.121 Uiso 0.6 1 calc R U P C 1
H51B H 0.4592 0.7932 0.9588 0.121 Uiso 0.6 1 calc R U P C 1
H51C H 0.4960 0.6790 0.9536 0.121 Uiso 0.6 1 calc R U P C 1
C52 C 0.4679(11) 0.8880(8) 0.8319(5) 0.081(2) Uani 0.6 1 d . . P C 1
H52A H 0.3940 0.8949 0.8234 0.121 Uiso 0.6 1 calc R U P C 1
H52B H 0.5124 0.9058 0.7910 0.121 Uiso 0.6 1 calc R U P C 1
H52C H 0.4628 0.9329 0.8588 0.121 Uiso 0.6 1 calc R U P C 1
C51B C 0.5237(16) 0.7099(12) 0.9385(8) 0.081(2) Uani 0.4 1 d . . P C 2
H51D H 0.4751 0.6680 0.9454 0.121 Uiso 0.4 1 calc R U P C 2
H51E H 0.4982 0.7527 0.9690 0.121 Uiso 0.4 1 calc R U P C 2
H51F H 0.5988 0.6665 0.9454 0.121 Uiso 0.4 1 calc R U P C 2
C52B C 0.4172(16) 0.8613(12) 0.8578(7) 0.081(2) Uani 0.4 1 d . . P C 2
H52D H 0.4126 0.8915 0.8116 0.121 Uiso 0.4 1 calc R U P C 2
H52E H 0.4152 0.9125 0.8791 0.121 Uiso 0.4 1 calc R U P C 2
H52F H 0.3549 0.8345 0.8765 0.121 Uiso 0.4 1 calc R U P C 2
C53 C 0.9696(4) 0.6965(3) 0.85649(18) 0.0354(10) Uani 1 1 d . . . . .
C54 C 0.9985(4) 0.7747(4) 0.8628(2) 0.0476(12) Uani 1 1 d . . . . .
H54 H 0.9549 0.8425 0.8488 0.057 Uiso 1 1 calc R U . . .
C55 C 1.0945(5) 0.7509(4) 0.8906(2) 0.0535(14) Uani 1 1 d . . . . .
H55 H 1.1175 0.8030 0.8963 0.064 Uiso 1 1 calc R U . . .
C56 C 1.1559(4) 0.6529(4) 0.9098(2) 0.0486(13) Uani 1 1 d . . . . .
H56 H 1.2214 0.6370 0.9290 0.058 Uiso 1 1 calc R U . . .
C57 C 1.1220(4) 0.5735(3) 0.90122(18) 0.0377(11) Uani 1 1 d . . . . .
C58 C 1.1836(4) 0.4723(3) 0.9180(2) 0.0416(11) Uani 1 1 d . . . . .
H58 H 1.2466 0.4537 0.9400 0.050 Uiso 1 1 calc R U . . .
C59 C 1.1938(5) 0.3857(5) 0.8109(2) 0.0710(7) Uani 1 1 d . . . . .
H59 H 1.2172 0.3156 0.8054 0.085 Uiso 1 1 calc R U . . .
C60 C 1.0991(5) 0.4447(5) 0.7719(2) 0.0710(7) Uani 1 1 d . . . . .
H60A H 1.0711 0.5140 0.7779 0.085 Uiso 1 1 calc R U . . .
H60B H 1.0389 0.4132 0.7878 0.085 Uiso 1 1 calc R U . . .
C61 C 1.1323(5) 0.4493(5) 0.6991(2) 0.0710(7) Uani 1 1 d . . . . .
H61A H 1.1499 0.3810 0.6925 0.085 Uiso 1 1 calc R U . . .
H61B H 1.0691 0.4934 0.6749 0.085 Uiso 1 1 calc R U . . .
C62 C 1.2276(5) 0.4875(5) 0.6732(2) 0.0710(7) Uani 1 1 d . . . . .
H62A H 1.2063 0.5596 0.6731 0.085 Uiso 1 1 calc R U . . .
H62B H 1.2504 0.4821 0.6281 0.085 Uiso 1 1 calc R U . . .
C63 C 1.3226(5) 0.4301(5) 0.7123(2) 0.0710(7) Uani 1 1 d . . . . .
H63A H 1.3822 0.4622 0.6959 0.085 Uiso 1 1 calc R U . . .
H63B H 1.3513 0.3605 0.7068 0.085 Uiso 1 1 calc R U . . .
C64 C 1.2903(5) 0.4263(5) 0.7846(2) 0.0710(7) Uani 1 1 d . . . . .
H64A H 1.3537 0.3831 0.8088 0.085 Uiso 1 1 calc R U . . .
H64B H 1.2715 0.4950 0.7909 0.085 Uiso 1 1 calc R U . . .
C65 C 1.2507(6) 0.2611(4) 0.9380(3) 0.0738(11) Uani 1 1 d . . . . .
H65 H 1.3254 0.2683 0.9203 0.089 Uiso 1 1 calc R U . D 1
C66 C 1.2414(17) 0.2419(17) 1.0079(11) 0.0738(11) Uani 0.5 1 d . . P E 1
H66A H 1.1660 0.2394 1.0259 0.089 Uiso 0.5 1 calc R U P E 1
H66B H 1.2534 0.2984 1.0191 0.089 Uiso 0.5 1 calc R U P E 1
C67 C 1.3261(11) 0.1405(10) 1.0399(7) 0.0738(11) Uani 0.5 1 d D . P E 1
H67A H 1.4004 0.1315 1.0159 0.089 Uiso 0.5 1 calc R U P E 1
H67B H 1.3302 0.1355 1.0856 0.089 Uiso 0.5 1 calc R U P E 1
C68 C 1.2702(12) 0.0645(10) 1.0329(6) 0.0738(11) Uani 0.5 1 d D . P E 1
H68A H 1.3015 -0.0037 1.0602 0.089 Uiso 0.5 1 calc R U P E 1
H68B H 1.1899 0.0869 1.0452 0.089 Uiso 0.5 1 calc R U P E 1
C69 C 1.2953(12) 0.0650(9) 0.9621(6) 0.0738(11) Uani 0.5 1 d D . P E 1
H69A H 1.2677 0.0145 0.9540 0.089 Uiso 0.5 1 calc R U P E 1
H69B H 1.3759 0.0466 0.9502 0.089 Uiso 0.5 1 calc R U P E 1
C66B C 1.2169(17) 0.2515(17) 1.0105(11) 0.0738(11) Uani 0.5 1 d . . P E 2
H66C H 1.1374 0.2583 1.0202 0.089 Uiso 0.5 1 calc R U P E 2
H66D H 1.2301 0.3066 1.0227 0.089 Uiso 0.5 1 calc R U P E 2
C67B C 1.2825(12) 0.1492(10) 1.0505(7) 0.0738(11) Uani 0.5 1 d . . P E 2
H67C H 1.2393 0.1329 1.0929 0.089 Uiso 0.5 1 calc R U P E 2
H67D H 1.3517 0.1558 1.0586 0.089 Uiso 0.5 1 calc R U P E 2
C68B C 1.3123(12) 0.0566(10) 1.0176(6) 0.0738(11) Uani 0.5 1 d . . P E 2
H68C H 1.3751 0.0031 1.0379 0.089 Uiso 0.5 1 calc R U P E 2
H68D H 1.2489 0.0293 1.0289 0.089 Uiso 0.5 1 calc R U P E 2
C69B C 1.3392(12) 0.0742(10) 0.9501(6) 0.0738(11) Uani 0.5 1 d . . P E 2
H69C H 1.3437 0.0149 0.9352 0.089 Uiso 0.5 1 calc R U P E 2
H69D H 1.4105 0.0890 0.9372 0.089 Uiso 0.5 1 calc R U P E 2
C70 C 1.2408(6) 0.1699(4) 0.9206(3) 0.0738(11) Uani 1 1 d D . . . .
H70A H 1.2726 0.1723 0.8753 0.089 Uiso 1 1 calc R U . E 1
H70B H 1.1617 0.1774 0.9227 0.089 Uiso 1 1 calc R U . E 1
C71 C 0.8567(10) 0.1567(6) 0.9708(4) 0.170(5) Uani 1 1 d D . . . .
H71A H 0.8486 0.1691 1.0135 0.255 Uiso 1 1 calc R U . . .
H71B H 0.9213 0.0989 0.9669 0.255 Uiso 1 1 calc R U . . .
H71C H 0.7909 0.1425 0.9653 0.255 Uiso 1 1 calc R U . . .
C72 C 0.8704(7) 0.2449(6) 0.9215(4) 0.122(3) Uani 1 1 d D . . . .
H72A H 0.9454 0.2489 0.9205 0.146 Uiso 1 1 calc R U . . .
H72B H 0.8641 0.2369 0.8790 0.146 Uiso 1 1 calc R U . . .
C73 C 0.6873(7) 0.3542(7) 0.9172(3) 0.102(2) Uani 1 1 d . . . . .
H73A H 0.6576 0.2991 0.9444 0.122 Uiso 1 1 calc R U . . .
H73B H 0.6883 0.3562 0.8714 0.122 Uiso 1 1 calc R U . . .
C74 C 0.6183(6) 0.4507(6) 0.9304(4) 0.130(3) Uani 1 1 d . . . . .
H74A H 0.6168 0.4476 0.9760 0.195 Uiso 1 1 calc R U . . .
H74B H 0.5434 0.4642 0.9205 0.195 Uiso 1 1 calc R U . . .
H74C H 0.6486 0.5046 0.9035 0.195 Uiso 1 1 calc R U . . .
N1 N 1.1909(3) -0.0750(2) 0.69033(15) 0.0332(8) Uani 1 1 d . . . . .
N2 N 1.0837(3) -0.1262(2) 0.65633(15) 0.0321(8) Uani 1 1 d . . . . .
N3 N 0.9155(3) -0.0422(2) 0.61462(15) 0.0317(8) Uani 1 1 d . . . . .
N4 N 0.7328(3) 0.7043(3) 0.79615(15) 0.0349(9) Uani 1 1 d . . . . .
N5 N 0.8740(3) 0.7161(2) 0.82479(15) 0.0338(8) Uani 1 1 d . . . . .
N6 N 1.0249(3) 0.5992(3) 0.87471(15) 0.0342(8) Uani 1 1 d . . . . .
P1 P 0.73163(10) 0.16366(9) 0.59240(6) 0.0413(3) Uani 1 1 d . . . . .
P2 P 1.14681(10) 0.37744(9) 0.89916(5) 0.0419(3) Uani 1 1 d . . . . .
K1 K 0.99529(9) 0.12122(7) 0.55136(5) 0.0463(3) Uani 1 1 d . . . . .
K2 K 0.88683(8) 0.47789(7) 0.94249(4) 0.0418(3) Uani 1 1 d . . . . .
O1 O 1.0268(3) 0.3031(3) 0.55292(18) 0.0758(12) Uani 1 1 d . . . . .
O2 O 0.7926(4) 0.3374(3) 0.9308(2) 0.0779(12) Uani 1 1 d . . . . .

loop_
_atom_site_aniso_label
_atom_site_aniso_U_11
_atom_site_aniso_U_22
_atom_site_aniso_U_33
_atom_site_aniso_U_23
_atom_site_aniso_U_13
_atom_site_aniso_U_12
C1 0.030(2) 0.037(3) 0.043(2) -0.015(2) -0.003(2) -0.012(2)
C2 0.034(3) 0.037(3) 0.047(3) -0.004(2) -0.011(2) -0.009(2)
C3 0.036(3) 0.034(3) 0.049(3) -0.001(2) -0.010(2) -0.010(2)
C4 0.040(3) 0.038(3) 0.038(2) -0.012(2) -0.010(2) -0.011(2)
C5 0.044(3) 0.049(3) 0.059(3) -0.025(3) -0.007(2) -0.013(2)
C6 0.059(4) 0.055(3) 0.067(3) -0.037(3) -0.009(3) -0.013(3)
C7 0.061(4) 0.058(3) 0.073(4) -0.021(3) -0.017(3) -0.030(3)
C8 0.045(3) 0.057(3) 0.062(3) -0.018(3) -0.007(3) -0.025(3)
C9 0.039(3) 0.041(3) 0.042(3) -0.007(2) -0.006(2) -0.016(2)
C10 0.056(4) 0.077(4) 0.090(4) -0.060(4) 0.015(3) -0.026(3)
C11 0.074(3) 0.117(4) 0.095(4) -0.034(3) 0.011(3) -0.015(3)
C12 0.074(3) 0.117(4) 0.095(4) -0.034(3) 0.011(3) -0.015(3)
C13 0.035(3) 0.055(3) 0.057(3) -0.021(3) 0.000(2) -0.020(2)
C14 0.044(3) 0.069(4) 0.089(4) -0.030(3) -0.004(3) -0.015(3)
C15 0.089(5) 0.098(5) 0.058(4) -0.036(3) -0.003(3) -0.015(4)
C16 0.025(2) 0.036(3) 0.038(2) -0.014(2) 0.0004(19) -0.011(2)
C17 0.032(3) 0.029(2) 0.046(3) -0.015(2) -0.002(2) -0.005(2)
C18 0.044(3) 0.033(3) 0.045(3) -0.019(2) 0.003(2) -0.016(2)
C19 0.034(3) 0.041(3) 0.037(2) -0.014(2) -0.002(2) -0.021(2)
C20 0.032(3) 0.036(3) 0.030(2) -0.0079(19) -0.0025(19) -0.013(2)
C21 0.030(3) 0.038(3) 0.046(3) -0.007(2) -0.011(2) -0.014(2)
C22 0.051(2) 0.0491(19) 0.0530(15) -0.0028(15) -0.0121(16) -0.0043(17)
C23 0.051(2) 0.0491(19) 0.0530(15) -0.0028(15) -0.0121(16) -0.0043(17)
C24 0.051(2) 0.0491(19) 0.0530(15) -0.0028(15) -0.0121(16) -0.0043(17)
C25 0.051(2) 0.0491(19) 0.0530(15) -0.0028(15) -0.0121(16) -0.0043(17)
C26 0.051(2) 0.0491(19) 0.0530(15) -0.0028(15) -0.0121(16) -0.0043(17)
C27 0.051(2) 0.0491(19) 0.0530(15) -0.0028(15) -0.0121(16) -0.0043(17)
C22B 0.051(2) 0.0491(19) 0.0530(15) -0.0028(15) -0.0121(16) -0.0043(17)
C23B 0.051(2) 0.0491(19) 0.0530(15) -0.0028(15) -0.0121(16) -0.0043(17)
C24B 0.051(2) 0.0491(19) 0.0530(15) -0.0028(15) -0.0121(16) -0.0043(17)
C25B 0.051(2) 0.0491(19) 0.0530(15) -0.0028(15) -0.0121(16) -0.0043(17)
C26B 0.051(2) 0.0491(19) 0.0530(15) -0.0028(15) -0.0121(16) -0.0043(17)
C27B 0.051(2) 0.0491(19) 0.0530(15) -0.0028(15) -0.0121(16) -0.0043(17)
C28 0.0803(17) 0.0487(13) 0.0516(12) -0.0095(11) -0.0054(12) -0.0109(13)
C29 0.0803(17) 0.0487(13) 0.0516(12) -0.0095(11) -0.0054(12) -0.0109(13)
C30 0.0803(17) 0.0487(13) 0.0516(12) -0.0095(11) -0.0054(12) -0.0109(13)
C31 0.0803(17) 0.0487(13) 0.0516(12) -0.0095(11) -0.0054(12) -0.0109(13)
C32 0.0803(17) 0.0487(13) 0.0516(12) -0.0095(11) -0.0054(12) -0.0109(13)
C33 0.0803(17) 0.0487(13) 0.0516(12) -0.0095(11) -0.0054(12) -0.0109(13)
C34 0.077(5) 0.060(4) 0.171(8) -0.036(5) -0.024(5) -0.014(4)
C35 0.142(8) 0.078(5) 0.108(6) -0.048(5) 0.015(5) -0.016(5)
C36 0.137(9) 0.179(10) 0.130(7) -0.089(7) -0.018(6) -0.044(8)
C37 0.122(8) 0.196(10) 0.164(9) -0.064(8) -0.086(7) -0.007(8)
C38 0.037(3) 0.035(2) 0.032(2) -0.010(2) -0.004(2) -0.011(2)
C39 0.046(3) 0.040(3) 0.037(2) -0.003(2) -0.006(2) -0.019(2)
C40 0.051(3) 0.028(2) 0.036(2) -0.002(2) -0.004(2) -0.015(2)
C41 0.038(3) 0.032(2) 0.037(2) -0.001(2) -0.008(2) -0.013(2)
C42 0.041(3) 0.038(3) 0.051(3) -0.015(2) -0.006(2) -0.012(2)
C43 0.049(3) 0.056(3) 0.067(3) -0.023(3) -0.012(3) -0.019(3)
C44 0.047(4) 0.064(4) 0.078(4) -0.011(3) -0.018(3) -0.024(3)
C45 0.036(3) 0.057(3) 0.059(3) -0.003(3) -0.002(2) -0.012(3)
C46 0.043(3) 0.039(3) 0.036(2) -0.002(2) -0.005(2) -0.007(2)
C47 0.043(3) 0.055(3) 0.066(3) -0.034(3) 0.001(3) -0.020(3)
C48 0.074(4) 0.064(4) 0.062(4) -0.017(3) 0.008(3) -0.018(3)
C49 0.058(4) 0.061(4) 0.081(4) -0.020(3) -0.006(3) 0.004(3)
C50 0.048(3) 0.055(3) 0.052(3) -0.020(3) 0.006(2) -0.006(3)
C51 0.110(8) 0.058(5) 0.059(4) -0.017(4) 0.015(4) -0.018(4)
C52 0.110(8) 0.058(5) 0.059(4) -0.017(4) 0.015(4) -0.018(4)
C51B 0.110(8) 0.058(5) 0.059(4) -0.017(4) 0.015(4) -0.018(4)
C52B 0.110(8) 0.058(5) 0.059(4) -0.017(4) 0.015(4) -0.018(4)
C53 0.045(3) 0.040(3) 0.029(2) -0.010(2) 0.001(2) -0.023(2)
C54 0.066(4) 0.039(3) 0.048(3) -0.008(2) -0.014(3) -0.026(3)
C55 0.073(4) 0.050(3) 0.054(3) -0.010(3) -0.016(3) -0.036(3)
C56 0.053(3) 0.062(3) 0.045(3) -0.011(3) -0.010(2) -0.036(3)
C57 0.038(3) 0.052(3) 0.027(2) -0.012(2) 0.000(2) -0.020(2)
C58 0.038(3) 0.052(3) 0.038(2) -0.013(2) -0.011(2) -0.012(2)
C59 0.0683(17) 0.0989(19) 0.0414(12) -0.0138(13) -0.0079(11) -0.0212(14)
C60 0.0683(17) 0.0989(19) 0.0414(12) -0.0138(13) -0.0079(11) -0.0212(14)
C61 0.0683(17) 0.0989(19) 0.0414(12) -0.0138(13) -0.0079(11) -0.0212(14)
C62 0.0683(17) 0.0989(19) 0.0414(12) -0.0138(13) -0.0079(11) -0.0212(14)
C63 0.0683(17) 0.0989(19) 0.0414(12) -0.0138(13) -0.0079(11) -0.0212(14)
C64 0.0683(17) 0.0989(19) 0.0414(12) -0.0138(13) -0.0079(11) -0.0212(14)
C65 0.099(3) 0.0544(17) 0.0610(18) -0.0182(14) -0.017(2) -0.0056(19)
C66 0.099(3) 0.0544(17) 0.0610(18) -0.0182(14) -0.017(2) -0.0056(19)
C67 0.099(3) 0.0544(17) 0.0610(18) -0.0182(14) -0.017(2) -0.0056(19)
C68 0.099(3) 0.0544(17) 0.0610(18) -0.0182(14) -0.017(2) -0.0056(19)
C69 0.099(3) 0.0544(17) 0.0610(18) -0.0182(14) -0.017(2) -0.0056(19)
C66B 0.099(3) 0.0544(17) 0.0610(18) -0.0182(14) -0.017(2) -0.0056(19)
C67B 0.099(3) 0.0544(17) 0.0610(18) -0.0182(14) -0.017(2) -0.0056(19)
C68B 0.099(3) 0.0544(17) 0.0610(18) -0.0182(14) -0.017(2) -0.0056(19)
C69B 0.099(3) 0.0544(17) 0.0610(18) -0.0182(14) -0.017(2) -0.0056(19)
C70 0.099(3) 0.0544(17) 0.0610(18) -0.0182(14) -0.017(2) -0.0056(19)
C71 0.276(14) 0.099(7) 0.086(6) -0.031(5) 0.002(7) 0.002(8)
C72 0.154(8) 0.074(5) 0.148(8) -0.062(6) 0.020(6) -0.039(5)
C73 0.111(7) 0.139(7) 0.066(4) -0.008(4) -0.001(4) -0.071(6)
C74 0.088(6) 0.098(6) 0.141(7) 0.042(5) 0.002(5) -0.018(5)
N1 0.031(2) 0.032(2) 0.0387(19) -0.0117(17) -0.0046(16) -0.0086(16)
N2 0.027(2) 0.030(2) 0.042(2) -0.0098(17) -0.0094(16) -0.0086(16)
N3 0.027(2) 0.0278(19) 0.042(2) -0.0105(16) -0.0059(16) -0.0071(16)
N4 0.041(2) 0.030(2) 0.0347(19) -0.0088(17) -0.0060(17) -0.0101(17)
N5 0.041(2) 0.033(2) 0.0313(19) -0.0064(16) -0.0036(17) -0.0167(18)
N6 0.043(2) 0.034(2) 0.0317(19) -0.0064(16) -0.0061(17) -0.0192(18)
P1 0.0391(7) 0.0330(7) 0.0499(7) -0.0088(6) -0.0034(6) -0.0106(6)
P2 0.0441(8) 0.0472(8) 0.0372(6) -0.0132(6) -0.0053(6) -0.0140(6)
K1 0.0426(6) 0.0397(6) 0.0524(6) -0.0027(5) -0.0050(5) -0.0147(5)
K2 0.0479(7) 0.0407(6) 0.0386(5) -0.0059(5) -0.0042(5) -0.0193(5)
O1 0.066(3) 0.096(3) 0.083(3) -0.052(2) -0.015(2) -0.015(2)
O2 0.078(3) 0.075(3) 0.100(3) -0.038(2) -0.017(2) -0.029(2)

loop_
_atom_type_symbol
_atom_type_description
_atom_type_scat_dispersion_real
_atom_type_scat_dispersion_imag
_atom_type_scat_source
C C 0.0033 0.0016 'International Tables Vol C Tables 4.2.6.8 and 6.1.1.4'
H H 0.0000 0.0000 'International Tables Vol C Tables 4.2.6.8 and 6.1.1.4'
N N 0.0061 0.0033 'International Tables Vol C Tables 4.2.6.8 and 6.1.1.4'
P P 0.1023 0.0942 'International Tables Vol C Tables 4.2.6.8 and 6.1.1.4'
K K 0.2009 0.2494 'International Tables Vol C Tables 4.2.6.8 and 6.1.1.4'
O O 0.0106 0.0060 'International Tables Vol C Tables 4.2.6.8 and 6.1.1.4'

loop_
_geom_angle_atom_site_label_1
_geom_angle_atom_site_label_2
_geom_angle_atom_site_label_3
_geom_angle
_geom_angle_site_symmetry_1
_geom_angle_site_symmetry_3
N1 C1 N2 101.6(3) . .
N1 C1 K1 148.5(3) . .
N2 C1 K1 109.9(3) . .
C3 C2 N1 106.6(4) . .
C3 C2 H2 126.7 . .
N1 C2 H2 126.7 . .
C2 C3 N2 106.0(4) . .
C2 C3 H3 127.0 . .
N2 C3 H3 127.0 . .
C5 C4 C9 122.7(4) . .
C5 C4 N1 118.4(4) . .
C9 C4 N1 118.9(4) . .
C4 C5 C6 117.0(4) . .
C4 C5 C10 122.4(4) . .
C6 C5 C10 120.6(4) . .
C7 C6 C5 121.4(5) . .
C7 C6 H6 119.3 . .
C5 C6 H6 119.3 . .
C6 C7 C8 120.3(5) . .
C6 C7 H7 119.8 . .
C8 C7 H7 119.8 . .
C7 C8 C9 121.1(5) . .
C7 C8 H8 119.4 . .
C9 C8 H8 119.4 . .
C8 C9 C4 117.5(4) . .
C8 C9 C13 121.5(4) . .
C4 C9 C13 121.0(4) . .
C5 C10 C12 111.5(5) . .
C5 C10 C11 110.8(5) . .
C12 C10 C11 110.5(5) . .
C5 C10 H10 107.9 . .
C12 C10 H10 107.9 . .
C11 C10 H10 107.9 . .
C10 C11 H11A 109.5 . .
C10 C11 H11B 109.5 . .
H11A C11 H11B 109.5 . .
C10 C11 H11C 109.5 . .
H11A C11 H11C 109.5 . .
H11B C11 H11C 109.5 . .
C10 C12 H12A 109.5 . .
C10 C12 H12B 109.5 . .
H12A C12 H12B 109.5 . .
C10 C12 H12C 109.5 . .
H12A C12 H12C 109.5 . .
H12B C12 H12C 109.5 . .
C9 C13 C14 113.3(4) . .
C9 C13 C15 108.5(4) . .
C14 C13 C15 111.6(4) . .
C9 C13 H13 107.7 . .
C14 C13 H13 107.7 . .
C15 C13 H13 107.7 . .
C13 C14 H14A 109.5 . .
C13 C14 H14B 109.5 . .
H14A C14 H14B 109.5 . .
C13 C14 H14C 109.5 . .
H14A C14 H14C 109.5 . .
H14B C14 H14C 109.5 . .
C13 C15 H15A 109.5 . .
C13 C15 H15B 109.5 . .
H15A C15 H15B 109.5 . .
C13 C15 H15C 109.5 . .
H15A C15 H15C 109.5 . .
H15B C15 H15C 109.5 . .
N3 C16 C17 126.7(4) . .
N3 C16 N2 114.2(3) . .
C17 C16 N2 119.1(4) . .
N3 C16 K1 47.6(2) . .
C17 C16 K1 142.6(3) . .
N2 C16 K1 81.6(2) . .
C16 C17 C18 115.8(4) . .
C16 C17 K1 95.3(3) . 2_756
C18 C17 K1 65.2(2) . 2_756
C16 C17 H17 122.1 . .
C18 C17 H17 122.1 . .
K1 C17 H17 107.9 2_756 .
C19 C18 C17 120.7(4) . .
C19 C18 K1 84.0(3) . 2_756
C17 C18 K1 90.7(3) . 2_756
C19 C18 H18 119.6 . .
C17 C18 H18 119.6 . .
K1 C18 H18 95.4 2_756 .
C18 C19 C20 120.9(4) . .
C18 C19 K1 71.5(2) . 2_756
C20 C19 K1 96.7(2) . 2_756
C18 C19 H19 119.5 . .
C20 C19 H19 119.5 . .
K1 C19 H19 101.7 2_756 .
C21 C20 N3 120.4(4) . .
C21 C20 C19 122.1(4) . .
N3 C20 C19 117.5(4) . .
C20 C21 P1 124.9(3) . .
C20 C21 H21 117.5 . .
P1 C21 H21 117.5 . .
C27 C22 C23 109.9(10) . .
C27 C22 P1 133.9(10) . .
C23 C22 P1 116.0(10) . .
C27 C22 H22 91.5 . .
C23 C22 H22 91.5 . .
P1 C22 H22 91.5 . .
C24 C23 C22 120.1(14) . .
C24 C23 H23A 107.3 . .
C22 C23 H23A 107.3 . .
C24 C23 H23B 107.3 . .
C22 C23 H23B 107.3 . .
H23A C23 H23B 106.9 . .
C25 C24 C23 111.3(11) . .
C25 C24 H24A 109.4 . .
C23 C24 H24A 109.4 . .
C25 C24 H24B 109.4 . .
C23 C24 H24B 109.4 . .
H24A C24 H24B 108.0 . .
C24 C25 C26 111.3(8) . .
C24 C25 H25A 109.4 . .
C26 C25 H25A 109.4 . .
C24 C25 H25B 109.4 . .
C26 C25 H25B 109.4 . .
H25A C25 H25B 108.0 . .
C27 C26 C25 111.1(8) . .
C27 C26 H26A 109.4 . .
C25 C26 H26A 109.4 . .
C27 C26 H26B 109.4 . .
C25 C26 H26B 109.4 . .
H26A C26 H26B 108.0 . .
C22 C27 C26 124.1(9) . .
C22 C27 H27A 106.3 . .
C26 C27 H27A 106.3 . .
C22 C27 H27B 106.3 . .
C26 C27 H27B 106.3 . .
H27A C27 H27B 106.4 . .
C27B C22B C23B 132.7(15) . .
C27B C22B P1 124.4(12) . .
C23B C22B P1 101.0(12) . .
C27B C22B H22B 94.4 . .
C23B C22B H22B 94.4 . .
P1 C22B H22B 94.4 . .
C24B C23B C22B 108.3(16) . .
C24B C23B H23C 110.0 . .
C22B C23B H23C 110.0 . .
C24B C23B H23D 110.0 . .
C22B C23B H23D 110.0 . .
H23C C23B H23D 108.4 . .
C23B C24B C25B 108.3(14) . .
C23B C24B H24C 110.0 . .
C25B C24B H24C 110.0 . .
C23B C24B H24D 110.0 . .
C25B C24B H24D 110.0 . .
H24C C24B H24D 108.4 . .
C26B C25B C24B 112.1(10) . .
C26B C25B H25C 109.2 . .
C24B C25B H25C 109.2 . .
C26B C25B H25D 109.2 . .
C24B C25B H25D 109.2 . .
H25C C25B H25D 107.9 . .
C25B C26B C27B 112.4(10) . .
C25B C26B H26C 109.1 . .
C27B C26B H26C 109.1 . .
C25B C26B H26D 109.1 . .
C27B C26B H26D 109.1 . .
H26C C26B H26D 107.8 . .
C22B C27B C26B 112.5(12) . .
C22B C27B H27C 109.1 . .
C26B C27B H27C 109.1 . .
C22B C27B H27D 109.1 . .
C26B C27B H27D 109.1 . .
H27C C27B H27D 107.8 . .
C29 C28 C33 109.7(4) . .
C29 C28 P1 112.3(4) . .
C33 C28 P1 110.2(4) . .
C29 C28 H28 108.2 . .
C33 C28 H28 108.2 . .
P1 C28 H28 108.2 . .
C28 C29 C30 112.1(4) . .
C28 C29 H29A 109.2 . .
C30 C29 H29A 109.2 . .
C28 C29 H29B 109.2 . .
C30 C29 H29B 109.2 . .
H29A C29 H29B 107.9 . .
C31 C30 C29 112.4(4) . .
C31 C30 H30A 109.1 . .
C29 C30 H30A 109.1 . .
C31 C30 H30B 109.1 . .
C29 C30 H30B 109.1 . .
H30A C30 H30B 107.8 . .
C30 C31 C32 110.4(4) . .
C30 C31 H31A 109.6 . .
C32 C31 H31A 109.6 . .
C30 C31 H31B 109.6 . .
C32 C31 H31B 109.6 . .
H31A C31 H31B 108.1 . .
C31 C32 C33 111.5(5) . .
C31 C32 H32A 109.3 . .
C33 C32 H32A 109.3 . .
C31 C32 H32B 109.3 . .
C33 C32 H32B 109.3 . .
H32A C32 H32B 108.0 . .
C28 C33 C32 112.2(4) . .
C28 C33 H33A 109.2 . .
C32 C33 H33A 109.2 . .
C28 C33 H33B 109.2 . .
C32 C33 H33B 109.2 . .
H33A C33 H33B 107.9 . .
C35 C34 H34A 109.5 . .
C35 C34 H34B 109.5 . .
H34A C34 H34B 109.5 . .
C35 C34 H34C 109.5 . .
H34A C34 H34C 109.5 . .
H34B C34 H34C 109.5 . .
O1 C35 C34 111.0(6) . .
O1 C35 H35A 109.4 . .
C34 C35 H35A 109.4 . .
O1 C35 H35B 109.4 . .
C34 C35 H35B 109.4 . .
H35A C35 H35B 108.0 . .
O1 C36 C37 114.1(7) . .
O1 C36 H36A 108.7 . .
C37 C36 H36A 108.7 . .
O1 C36 H36B 108.7 . .
C37 C36 H36B 108.7 . .
H36A C36 H36B 107.6 . .
C36 C37 H37A 109.5 . .
C36 C37 H37B 109.5 . .
H37A C37 H37B 109.5 . .
C36 C37 H37C 109.5 . .
H37A C37 H37C 109.5 . .
H37B C37 H37C 109.5 . .
N4 C38 N5 101.7(3) . .
N4 C38 K2 146.8(3) . .
N5 C38 K2 111.2(3) . .
C40 C39 N4 106.0(4) . .
C40 C39 H39 127.0 . .
N4 C39 H39 127.0 . .
C39 C40 N5 107.1(4) . .
C39 C40 H40 126.5 . .
N5 C40 H40 126.5 . .
C42 C41 C46 122.6(4) . .
C42 C41 N4 118.5(4) . .
C46 C41 N4 118.8(4) . .
C43 C42 C41 117.4(4) . .
C43 C42 C47 119.8(4) . .
C41 C42 C47 122.8(4) . .
C44 C43 C42 121.0(5) . .
C44 C43 H43 119.5 . .
C42 C43 H43 119.5 . .
C45 C44 C43 120.6(5) . .
C45 C44 H44 119.7 . .
C43 C44 H44 119.7 . .
C44 C45 C46 121.3(5) . .
C44 C45 H45 119.4 . .
C46 C45 H45 119.4 . .
C45 C46 C41 117.1(4) . .
C45 C46 C50 121.1(4) . .
C41 C46 C50 121.8(4) . .
C42 C47 C49 111.7(4) . .
C42 C47 C48 111.4(4) . .
C49 C47 C48 110.3(4) . .
C42 C47 H47 107.7 . .
C49 C47 H47 107.7 . .
C48 C47 H47 107.7 . .
C47 C48 H48A 109.5 . .
C47 C48 H48B 109.5 . .
H48A C48 H48B 109.5 . .
C47 C48 H48C 109.5 . .
H48A C48 H48C 109.5 . .
H48B C48 H48C 109.5 . .
C47 C49 H49A 109.5 . .
C47 C49 H49B 109.5 . .
H49A C49 H49B 109.5 . .
C47 C49 H49C 109.5 . .
H49A C49 H49C 109.5 . .
H49B C49 H49C 109.5 . .
C52B C50 C46 111.9(7) . .
C51 C50 C46 113.9(6) . .
C51 C50 C52 111.2(6) . .
C46 C50 C52 111.2(5) . .
C52B C50 C51B 112.4(9) . .
C46 C50 C51B 105.1(7) . .
C51 C50 H50 106.7 . .
C46 C50 H50 106.7 . .
C52 C50 H50 106.7 . .
C50 C51 H51A 109.5 . .
C50 C51 H51B 109.5 . .
H51A C51 H51B 109.5 . .
C50 C51 H51C 109.5 . .
H51A C51 H51C 109.5 . .
H51B C51 H51C 109.5 . .
C50 C52 H52A 109.5 . .
C50 C52 H52B 109.5 . .
H52A C52 H52B 109.5 . .
C50 C52 H52C 109.5 . .
H52A C52 H52C 109.5 . .
H52B C52 H52C 109.5 . .
C50 C51B H51D 109.5 . .
C50 C51B H51E 109.5 . .
H51D C51B H51E 109.5 . .
C50 C51B H51F 109.5 . .
H51D C51B H51F 109.5 . .
H51E C51B H51F 109.5 . .
C50 C52B H52D 109.5 . .
C50 C52B H52E 109.5 . .
H52D C52B H52E 109.5 . .
C50 C52B H52F 109.5 . .
H52D C52B H52F 109.5 . .
H52E C52B H52F 109.5 . .
N6 C53 C54 126.0(4) . .
N6 C53 N5 114.1(4) . .
C54 C53 N5 119.9(4) . .
C53 C54 C55 117.0(4) . .
C53 C54 H54 121.5 . .
C55 C54 H54 121.5 . .
C56 C55 C54 120.2(4) . .
C56 C55 H55 119.9 . .
C54 C55 H55 119.9 . .
C55 C56 C57 120.3(4) . .
C55 C56 K2 120.2(3) . 2_767
C57 C56 K2 76.7(2) . 2_767
C55 C56 H56 119.8 . .
C57 C56 H56 119.8 . .
K2 C56 H56 74.1 2_767 .
N6 C57 C58 119.1(4) . .
N6 C57 C56 118.3(4) . .
C58 C57 C56 122.6(4) . .
N6 C57 K2 118.3(3) . 2_767
C58 C57 K2 76.3(2) . 2_767
C56 C57 K2 77.8(2) . 2_767
C57 C58 P2 121.5(3) . .
C57 C58 K2 78.8(2) . 2_767
P2 C58 K2 122.2(2) . 2_767
C57 C58 H58 119.3 . .
P2 C58 H58 119.3 . .
K2 C58 H58 69.7 2_767 .
C60 C59 C64 110.6(5) . .
C60 C59 P2 109.9(4) . .
C64 C59 P2 115.4(4) . .
C60 C59 H59 106.8 . .
C64 C59 H59 106.8 . .
P2 C59 H59 106.8 . .
C59 C60 C61 111.9(5) . .
C59 C60 H60A 109.2 . .
C61 C60 H60A 109.2 . .
C59 C60 H60B 109.2 . .
C61 C60 H60B 109.2 . .
H60A C60 H60B 107.9 . .
C62 C61 C60 112.4(5) . .
C62 C61 H61A 109.1 . .
C60 C61 H61A 109.1 . .
C62 C61 H61B 109.1 . .
C60 C61 H61B 109.1 . .
H61A C61 H61B 107.9 . .
C61 C62 C63 111.7(5) . .
C61 C62 H62A 109.3 . .
C63 C62 H62A 109.3 . .
C61 C62 H62B 109.3 . .
C63 C62 H62B 109.3 . .
H62A C62 H62B 107.9 . .
C62 C63 C64 112.3(5) . .
C62 C63 H63A 109.1 . .
C64 C63 H63A 109.1 . .
C62 C63 H63B 109.1 . .
C64 C63 H63B 109.1 . .
H63A C63 H63B 107.9 . .
C59 C64 C63 111.5(5) . .
C59 C64 H64A 109.3 . .
C63 C64 H64A 109.3 . .
C59 C64 H64B 109.3 . .
C63 C64 H64B 109.3 . .
H64A C64 H64B 108.0 . .
C66 C65 C70 108.9(11) . .
C70 C65 C66B 109.1(11) . .
C66 C65 P2 113.8(8) . .
C70 C65 P2 109.7(4) . .
C66B C65 P2 104.0(7) . .
C66 C65 H65 108.1 . .
C70 C65 H65 108.1 . .
P2 C65 H65 108.1 . .
C65 C66 C67 113.0(13) . .
C65 C66 H66A 109.0 . .
C67 C66 H66A 109.0 . .
C65 C66 H66B 109.0 . .
C67 C66 H66B 109.0 . .
H66A C66 H66B 107.8 . .
C68 C67 C66 98.9(14) . .
C68 C67 H67A 112.0 . .
C66 C67 H67A 112.0 . .
C68 C67 H67B 112.0 . .
C66 C67 H67B 112.0 . .
H67A C67 H67B 109.7 . .
C69 C68 C67 104.2(11) . .
C69 C68 H68A 110.9 . .
C67 C68 H68A 110.9 . .
C69 C68 H68B 110.9 . .
C67 C68 H68B 110.9 . .
H68A C68 H68B 108.9 . .
C68 C69 C70 110.2(10) . .
C68 C69 H69A 109.6 . .
C70 C69 H69A 109.6 . .
C68 C69 H69B 109.6 . .
C70 C69 H69B 109.6 . .
H69A C69 H69B 108.1 . .
C65 C66B C67B 111.1(12) . .
C65 C66B H66C 109.4 . .
C67B C66B H66C 109.4 . .
C65 C66B H66D 109.4 . .
C67B C66B H66D 109.4 . .
H66C C66B H66D 108.0 . .
C66B C67B C68B 114.8(13) . .
C66B C67B H67C 108.6 . .
C68B C67B H67C 108.6 . .
C66B C67B H67D 108.6 . .
C68B C67B H67D 108.6 . .
H67C C67B H67D 107.5 . .
C69B C68B C67B 118.8(12) . .
C69B C68B H68C 107.6 . .
C67B C68B H68C 107.6 . .
C69B C68B H68D 107.6 . .
C67B C68B H68D 107.6 . .
H68C C68B H68D 107.0 . .
C68B C69B C70 104.8(10) . .
C68B C69B H69C 110.8 . .
C70 C69B H69C 110.8 . .
C68B C69B H69D 110.8 . .
C70 C69B H69D 110.8 . .
H69C C69B H69D 108.9 . .
C65 C70 C69 117.3(7) . .
C65 C70 C69B 107.1(7) . .
C65 C70 H70A 108.0 . .
C69 C70 H70A 108.0 . .
C65 C70 H70B 108.0 . .
C69 C70 H70B 108.0 . .
H70A C70 H70B 107.2 . .
C72 C71 H71A 109.5 . .
C72 C71 H71B 109.5 . .
H71A C71 H71B 109.5 . .
C72 C71 H71C 109.5 . .
H71A C71 H71C 109.5 . .
H71B C71 H71C 109.5 . .
O2 C72 C71 114.1(7) . .
O2 C72 H72A 108.7 . .
C71 C72 H72A 108.7 . .
O2 C72 H72B 108.7 . .
C71 C72 H72B 108.7 . .
H72A C72 H72B 107.6 . .
O2 C73 C74 108.4(7) . .
O2 C73 H73A 110.0 . .
C74 C73 H73A 110.0 . .
O2 C73 H73B 110.0 . .
C74 C73 H73B 110.0 . .
H73A C73 H73B 108.4 . .
C73 C74 H74A 109.5 . .
C73 C74 H74B 109.5 . .
H74A C74 H74B 109.5 . .
C73 C74 H74C 109.5 . .
H74A C74 H74C 109.5 . .
H74B C74 H74C 109.5 . .
C1 N1 C2 113.0(3) . .
C1 N1 C4 123.2(3) . .
C2 N1 C4 123.7(3) . .
C1 N2 C3 112.7(3) . .
C1 N2 C16 124.0(3) . .
C3 N2 C16 123.1(4) . .
C16 N3 C20 118.3(3) . .
C16 N3 K1 111.7(3) . .
C20 N3 K1 112.9(2) . .
C38 N4 C39 112.5(4) . .
C38 N4 C41 124.1(3) . .
C39 N4 C41 123.3(3) . .
C38 N5 C40 112.6(4) . .
C38 N5 C53 124.5(3) . .
C40 N5 C53 122.9(4) . .
C53 N6 C57 118.2(4) . .
C53 N6 K2 112.8(3) . .
C57 N6 K2 113.6(2) . .
C21 P1 C22 106.9(4) . .
C21 P1 C28 106.6(2) . .
C22 P1 C28 102.9(5) . .
C21 P1 C22B 94.9(5) . .
C28 P1 C22B 102.2(6) . .
C21 P1 K1 91.75(15) . .
C22 P1 K1 118.8(5) . .
C28 P1 K1 127.07(19) . .
C22B P1 K1 125.7(5) . .
C58 P2 C65 101.5(2) . .
C58 P2 C59 106.2(3) . .
C65 P2 C59 101.8(3) . .
C58 P2 K2 91.56(16) . .
C65 P2 K2 131.9(2) . .
C59 P2 K2 118.65(18) . .
N3 K1 O1 149.14(11) . .
N3 K1 C1 59.76(11) . .
O1 K1 C1 109.45(12) . .
N3 K1 C18 138.76(11) . 2_756
O1 K1 C18 71.80(11) . 2_756
C1 K1 C18 126.73(12) . 2_756
N3 K1 P1 61.44(7) . .
O1 K1 P1 102.16(9) . .
C1 K1 P1 110.28(9) . .
C18 K1 P1 121.68(9) 2_756 .
N3 K1 C19 125.71(10) . 2_756
O1 K1 C19 83.91(11) . 2_756
C1 K1 C19 103.01(12) . 2_756
C18 K1 C19 24.46(11) 2_756 2_756
P1 K1 C19 141.49(8) . 2_756
N3 K1 C17 121.45(10) . 2_756
O1 K1 C17 85.57(11) . 2_756
C1 K1 C17 141.67(11) . 2_756
C18 K1 C17 24.18(10) 2_756 2_756
P1 K1 C17 100.02(8) . 2_756
C19 K1 C17 41.98(10) 2_756 2_756
N3 K1 C16 20.65(9) . .
O1 K1 C16 151.30(11) . .
C1 K1 C16 44.40(11) . .
C18 K1 C16 130.24(10) 2_756 .
P1 K1 C16 82.07(7) . .
C19 K1 C16 110.61(10) 2_756 .
C17 K1 C16 122.02(10) 2_756 .
N3 K1 K1 57.87(7) . 2_756
O1 K1 K1 152.82(9) . 2_756
C1 K1 K1 87.22(9) . 2_756
C18 K1 K1 81.03(8) 2_756 2_756
P1 K1 K1 91.28(4) . 2_756
C19 K1 K1 71.20(7) 2_756 2_756
C17 K1 K1 68.74(7) 2_756 2_756
C16 K1 K1 53.28(7) . 2_756
O2 K2 N6 143.01(11) . .
O2 K2 C38 104.66(12) . .
N6 K2 C38 59.69(11) . .
O2 K2 C58 112.03(12) . 2_767
N6 K2 C58 104.96(11) . 2_767
C38 K2 C58 111.07(12) . 2_767
O2 K2 C57 100.32(12) . 2_767
N6 K2 C57 113.92(10) . 2_767
C38 K2 C57 135.92(12) . 2_767
C58 K2 C57 24.87(11) 2_767 2_767
O2 K2 P2 101.84(10) . .
N6 K2 P2 58.66(8) . .
C38 K2 P2 107.13(9) . .
C58 K2 P2 118.86(9) 2_767 .
C57 K2 P2 102.43(9) 2_767 .
O2 K2 C56 75.10(12) . 2_767
N6 K2 C56 136.96(11) . 2_767
C38 K2 C56 147.80(13) . 2_767
C58 K2 C56 44.99(12) 2_767 2_767
C57 K2 C56 25.43(11) 2_767 2_767
P2 K2 C56 104.32(10) . 2_767
O2 K2 K2 143.17(10) . 2_767
N6 K2 K2 62.77(7) . 2_767
C38 K2 K2 112.16(9) . 2_767
C58 K2 K2 55.04(8) 2_767 2_767
C57 K2 K2 52.41(8) 2_767 2_767
P2 K2 K2 67.11(3) . 2_767
C56 K2 K2 74.21(8) 2_767 2_767
C36 O1 C35 110.4(6) . .
C36 O1 K1 120.2(5) . .
C35 O1 K1 120.2(4) . .
C73 O2 C72 115.6(6) . .
C73 O2 K2 128.1(4) . .
C72 O2 K2 114.3(4) . .

loop_
_geom_bond_atom_site_label_1
_geom_bond_atom_site_label_2
_geom_bond_distance
_geom_bond_site_symmetry_2
C1 N1 1.357(5) .
C1 N2 1.372(5) .
C1 K1 2.887(4) .
C2 C3 1.332(6) .
C2 N1 1.394(5) .
C2 H2 0.9500 .
C3 N2 1.396(5) .
C3 H3 0.9500 .
C4 C5 1.392(6) .
C4 C9 1.393(6) .
C4 N1 1.447(5) .
C5 C6 1.392(7) .
C5 C10 1.512(7) .
C6 C7 1.369(7) .
C6 H6 0.9500 .
C7 C8 1.370(7) .
C7 H7 0.9500 .
C8 C9 1.386(6) .
C8 H8 0.9500 .
C9 C13 1.520(6) .
C10 C12 1.516(8) .
C10 C11 1.525(8) .
C10 H10 1.0000 .
C11 H11A 0.9800 .
C11 H11B 0.9800 .
C11 H11C 0.9800 .
C12 H12A 0.9800 .
C12 H12B 0.9800 .
C12 H12C 0.9800 .
C13 C14 1.523(6) .
C13 C15 1.523(7) .
C13 H13 1.0000 .
C14 H14A 0.9800 .
C14 H14B 0.9800 .
C14 H14C 0.9800 .
C15 H15A 0.9800 .
C15 H15B 0.9800 .
C15 H15C 0.9800 .
C16 N3 1.333(5) .
C16 C17 1.379(6) .
C16 N2 1.443(5) .
C16 K1 3.510(4) .
C17 C18 1.403(6) .
C17 K1 3.425(4) 2_756
C17 H17 0.9500 .
C18 C19 1.357(6) .
C18 K1 3.108(4) 2_756
C18 H18 0.9500 .
C19 C20 1.451(6) .
C19 K1 3.259(4) 2_756
C19 H19 0.9500 .
C20 C21 1.383(6) .
C20 N3 1.393(5) .
C21 P1 1.777(4) .
C21 H21 0.9500 .
C22 C27 1.444(16) .
C22 C23 1.58(3) .
C22 P1 1.778(12) .
C22 H22 1.0000 .
C23 C24 1.567(13) .
C23 H23A 0.9900 .
C23 H23B 0.9900 .
C24 C25 1.407(13) .
C24 H24A 0.9900 .
C24 H24B 0.9900 .
C25 C26 1.552(12) .
C25 H25A 0.9900 .
C25 H25B 0.9900 .
C26 C27 1.498(12) .
C26 H26A 0.9900 .
C26 H26B 0.9900 .
C27 H27A 0.9900 .
C27 H27B 0.9900 .
C22B C27B 1.216(18) .
C22B C23B 1.55(4) .
C22B P1 1.976(15) .
C22B H22B 1.0000 .
C23B C24B 1.49(2) .
C23B H23C 0.9900 .
C23B H23D 0.9900 .
C24B C25B 1.610(17) .
C24B H24C 0.9900 .
C24B H24D 0.9900 .
C25B C26B 1.506(16) .
C25B H25C 0.9900 .
C25B H25D 0.9900 .
C26B C27B 1.524(14) .
C26B H26C 0.9900 .
C26B H26D 0.9900 .
C27B H27C 0.9900 .
C27B H27D 0.9900 .
C28 C29 1.513(7) .
C28 C33 1.516(7) .
C28 P1 1.861(5) .
C28 H28 1.0000 .
C29 C30 1.530(7) .
C29 H29A 0.9900 .
C29 H29B 0.9900 .
C30 C31 1.500(7) .
C30 H30A 0.9900 .
C30 H30B 0.9900 .
C31 C32 1.501(7) .
C31 H31A 0.9900 .
C31 H31B 0.9900 .
C32 C33 1.545(7) .
C32 H32A 0.9900 .
C32 H32B 0.9900 .
C33 H33A 0.9900 .
C33 H33B 0.9900 .
C34 C35 1.440(9) .
C34 H34A 0.9800 .
C34 H34B 0.9800 .
C34 H34C 0.9800 .
C35 O1 1.392(8) .
C35 H35A 0.9900 .
C35 H35B 0.9900 .
C36 O1 1.383(9) .
C36 C37 1.426(8) .
C36 H36A 0.9900 .
C36 H36B 0.9900 .
C37 H37A 0.9800 .
C37 H37B 0.9800 .
C37 H37C 0.9800 .
C38 N4 1.367(5) .
C38 N5 1.370(5) .
C38 K2 2.901(4) .
C39 C40 1.330(6) .
C39 N4 1.400(5) .
C39 H39 0.9500 .
C40 N5 1.384(5) .
C40 H40 0.9500 .
C41 C42 1.394(6) .
C41 C46 1.401(6) .
C41 N4 1.443(5) .
C42 C43 1.391(6) .
C42 C47 1.514(6) .
C43 C44 1.371(7) .
C43 H43 0.9500 .
C44 C45 1.371(7) .
C44 H44 0.9500 .
C45 C46 1.389(7) .
C45 H45 0.9500 .
C46 C50 1.520(6) .
C47 C49 1.524(7) .
C47 C48 1.533(7) .
C47 H47 1.0000 .
C48 H48A 0.9800 .
C48 H48B 0.9800 .
C48 H48C 0.9800 .
C49 H49A 0.9800 .
C49 H49B 0.9800 .
C49 H49C 0.9800 .
C50 C52B 1.493(18) .
C50 C51 1.500(12) .
C50 C52 1.547(11) .
C50 C51B 1.572(17) .
C50 H50 1.0000 .
C51 H51A 0.9800 .
C51 H51B 0.9800 .
C51 H51C 0.9800 .
C52 H52A 0.9800 .
C52 H52B 0.9800 .
C52 H52C 0.9800 .
C51B H51D 0.9800 .
C51B H51E 0.9800 .
C51B H51F 0.9800 .
C52B H52D 0.9800 .
C52B H52E 0.9800 .
C52B H52F 0.9800 .
C53 N6 1.333(5) .
C53 C54 1.363(6) .
C53 N5 1.444(5) .
C54 C55 1.388(7) .
C54 H54 0.9500 .
C55 C56 1.365(7) .
C55 H55 0.9500 .
C56 C57 1.437(6) .
C56 K2 3.271(5) 2_767
C56 H56 0.9500 .
C57 N6 1.382(5) .
C57 C58 1.396(6) .
C57 K2 3.257(4) 2_767
C58 P2 1.778(5) .
C58 K2 3.225(4) 2_767
C58 H58 0.9500 .
C59 C60 1.499(7) .
C59 C64 1.504(8) .
C59 P2 1.884(5) .
C59 H59 1.0000 .
C60 C61 1.551(7) .
C60 H60A 0.9900 .
C60 H60B 0.9900 .
C61 C62 1.471(8) .
C61 H61A 0.9900 .
C61 H61B 0.9900 .
C62 C63 1.500(7) .
C62 H62A 0.9900 .
C62 H62B 0.9900 .
C63 C64 1.541(7) .
C63 H63A 0.9900 .
C63 H63B 0.9900 .
C64 H64A 0.9900 .
C64 H64B 0.9900 .
C65 C66 1.46(2) .
C65 C70 1.533(8) .
C65 C66B 1.53(2) .
C65 P2 1.864(5) .
C65 H65 1.0000 .
C66 C67 1.57(2) .
C66 H66A 0.9900 .
C66 H66B 0.9900 .
C67 C68 1.568(15) .
C67 H67A 0.9900 .
C67 H67B 0.9900 .
C68 C69 1.513(14) .
C68 H68A 0.9900 .
C68 H68B 0.9900 .
C69 C70 1.537(12) .
C69 H69A 0.9900 .
C69 H69B 0.9900 .
C66B C67B 1.54(2) .
C66B H66C 0.9900 .
C66B H66D 0.9900 .
C67B C68B 1.611(17) .
C67B H67C 0.9900 .
C67B H67D 0.9900 .
C68B C69B 1.412(16) .
C68B H68C 0.9900 .
C68B H68D 0.9900 .
C69B C70 1.609(14) .
C69B H69C 0.9900 .
C69B H69D 0.9900 .
C70 H70A 0.9900 .
C70 H70B 0.9900 .
C71 C72 1.449(9) .
C71 H71A 0.9800 .
C71 H71B 0.9800 .
C71 H71C 0.9800 .
C72 O2 1.429(8) .
C72 H72A 0.9900 .
C72 H72B 0.9900 .
C73 O2 1.382(8) .
C73 C74 1.466(10) .
C73 H73A 0.9900 .
C73 H73B 0.9900 .
C74 H74A 0.9800 .
C74 H74B 0.9800 .
C74 H74C 0.9800 .
N3 K1 2.792(3) .
N6 K2 2.838(4) .
P1 K1 3.2582(17) .
P2 K2 3.2690(16) .
K1 O1 2.822(4) .
K1 C18 3.108(4) 2_756
K1 C19 3.259(4) 2_756
K1 C17 3.425(4) 2_756
K2 O2 2.803(4) .
K2 C58 3.225(4) 2_767
K2 C57 3.257(4) 2_767
K2 C56 3.271(5) 2_767

loop_
_geom_torsion_atom_site_label_1
_geom_torsion_atom_site_label_2
_geom_torsion_atom_site_label_3
_geom_torsion_atom_site_label_4
_geom_torsion
_geom_torsion_site_symmetry_1
_geom_torsion_site_symmetry_2
_geom_torsion_site_symmetry_3
_geom_torsion_site_symmetry_4
N1 C2 C3 N2 -0.2(5) . . . .
C9 C4 C5 C6 1.3(7) . . . .
N1 C4 C5 C6 -177.5(4) . . . .
C9 C4 C5 C10 -177.8(5) . . . .
N1 C4 C5 C10 3.4(7) . . . .
C4 C5 C6 C7 -0.9(8) . . . .
C10 C5 C6 C7 178.3(5) . . . .
C5 C6 C7 C8 0.3(8) . . . .
C6 C7 C8 C9 -0.2(8) . . . .
C7 C8 C9 C4 0.7(7) . . . .
C7 C8 C9 C13 177.9(4) . . . .
C5 C4 C9 C8 -1.2(7) . . . .
N1 C4 C9 C8 177.6(4) . . . .
C5 C4 C9 C13 -178.5(4) . . . .
N1 C4 C9 C13 0.3(6) . . . .
C4 C5 C10 C12 122.8(5) . . . .
C6 C5 C10 C12 -56.4(7) . . . .
C4 C5 C10 C11 -113.6(6) . . . .
C6 C5 C10 C11 67.3(7) . . . .
C8 C9 C13 C14 40.7(6) . . . .
C4 C9 C13 C14 -142.2(4) . . . .
C8 C9 C13 C15 -83.9(5) . . . .
C4 C9 C13 C15 93.2(5) . . . .
N3 C16 C17 C18 -1.7(6) . . . .
N2 C16 C17 C18 175.6(3) . . . .
K1 C16 C17 C18 -67.5(6) . . . .
N3 C16 C17 K1 63.3(4) . . . 2_756
N2 C16 C17 K1 -119.4(3) . . . 2_756
K1 C16 C17 K1 -2.6(5) . . . 2_756
C16 C17 C18 C19 0.3(6) . . . .
K1 C17 C18 C19 -83.4(4) 2_756 . . .
C16 C17 C18 K1 83.7(4) . . . 2_756
C17 C18 C19 C20 0.4(6) . . . .
K1 C18 C19 C20 -86.8(4) 2_756 . . .
C17 C18 C19 K1 87.2(4) . . . 2_756
C18 C19 C20 C21 -178.9(4) . . . .
K1 C19 C20 C21 108.7(4) 2_756 . . .
C18 C19 C20 N3 0.1(6) . . . .
K1 C19 C20 N3 -72.4(3) 2_756 . . .
N3 C20 C21 P1 4.0(6) . . . .
C19 C20 C21 P1 -177.1(3) . . . .
C27 C22 C23 C24 -23(2) . . . .
P1 C22 C23 C24 161.9(13) . . . .
C22 C23 C24 C25 41(2) . . . .
C23 C24 C25 C26 -56.7(15) . . . .
C24 C25 C26 C27 57.3(12) . . . .
C23 C22 C27 C26 24.4(18) . . . .
P1 C22 C27 C26 -161.2(9) . . . .
C25 C26 C27 C22 -41.6(14) . . . .
C27B C22B C23B C24B 38(3) . . . .
P1 C22B C23B C24B -157.2(16) . . . .
C22B C23B C24B C25B -42(2) . . . .
C23B C24B C25B C26B 56.3(18) . . . .
C24B C25B C26B C27B -52.5(14) . . . .
C23B C22B C27B C26B -34(3) . . . .
P1 C22B C27B C26B 164.8(10) . . . .
C25B C26B C27B C22B 38.7(17) . . . .
C33 C28 C29 C30 -54.1(6) . . . .
P1 C28 C29 C30 -177.0(4) . . . .
C28 C29 C30 C31 55.7(7) . . . .
C29 C30 C31 C32 -55.2(7) . . . .
C30 C31 C32 C33 54.9(6) . . . .
C29 C28 C33 C32 54.3(7) . . . .
P1 C28 C33 C32 178.4(4) . . . .
C31 C32 C33 C28 -55.8(7) . . . .
N4 C39 C40 N5 0.9(5) . . . .
C46 C41 C42 C43 -0.5(6) . . . .
N4 C41 C42 C43 -178.6(4) . . . .
C46 C41 C42 C47 -179.5(4) . . . .
N4 C41 C42 C47 2.5(6) . . . .
C41 C42 C43 C44 0.3(7) . . . .
C47 C42 C43 C44 179.3(5) . . . .
C42 C43 C44 C45 -0.3(8) . . . .
C43 C44 C45 C46 0.6(8) . . . .
C44 C45 C46 C41 -0.7(7) . . . .
C44 C45 C46 C50 -179.9(4) . . . .
C42 C41 C46 C45 0.7(6) . . . .
N4 C41 C46 C45 178.8(4) . . . .
C42 C41 C46 C50 179.9(4) . . . .
N4 C41 C46 C50 -2.1(6) . . . .
C43 C42 C47 C49 -64.8(6) . . . .
C41 C42 C47 C49 114.1(5) . . . .
C43 C42 C47 C48 59.1(6) . . . .
C41 C42 C47 C48 -122.0(5) . . . .
C45 C46 C50 C52B -44.3(9) . . . .
C41 C46 C50 C52B 136.6(8) . . . .
C45 C46 C50 C51 45.5(8) . . . .
C41 C46 C50 C51 -133.6(6) . . . .
C45 C46 C50 C52 -81.1(7) . . . .
C41 C46 C50 C52 99.8(7) . . . .
C45 C46 C50 C51B 77.9(9) . . . .
C41 C46 C50 C51B -101.2(9) . . . .
N6 C53 C54 C55 0.2(7) . . . .
N5 C53 C54 C55 -176.6(4) . . . .
C53 C54 C55 C56 0.5(7) . . . .
C54 C55 C56 C57 0.2(7) . . . .
C54 C55 C56 K2 -91.6(5) . . . 2_767
C55 C56 C57 N6 -1.6(6) . . . .
K2 C56 C57 N6 115.8(3) 2_767 . . .
C55 C56 C57 C58 177.8(4) . . . .
K2 C56 C57 C58 -64.8(4) 2_767 . . .
C55 C56 C57 K2 -117.4(5) . . . 2_767
N6 C57 C58 P2 6.0(6) . . . .
C56 C57 C58 P2 -173.4(3) . . . .
K2 C57 C58 P2 121.0(3) 2_767 . . .
N6 C57 C58 K2 -115.0(3) . . . 2_767
C56 C57 C58 K2 65.6(4) . . . 2_767
C64 C59 C60 C61 54.2(7) . . . .
P2 C59 C60 C61 -177.2(4) . . . .
C59 C60 C61 C62 -54.2(7) . . . .
C60 C61 C62 C63 52.9(7) . . . .
C61 C62 C63 C64 -53.4(7) . . . .
C60 C59 C64 C63 -54.5(7) . . . .
P2 C59 C64 C63 179.9(4) . . . .
C62 C63 C64 C59 54.3(7) . . . .
C70 C65 C66 C67 54.5(19) . . . .
C66B C65 C66 C67 147(12) . . . .
P2 C65 C66 C67 177.2(12) . . . .
C65 C66 C67 C68 -74.3(19) . . . .
C66 C67 C68 C69 74.9(13) . . . .
C67 C68 C69 C70 -63.7(13) . . . .
C66 C65 C66B C67B -37(9) . . . .
C70 C65 C66B C67B 53.6(18) . . . .
P2 C65 C66B C67B 170.5(14) . . . .
C65 C66B C67B C68B -34(2) . . . .
C66B C67B C68B C69B 37(2) . . . .
C67B C68B C69B C70 -51.1(16) . . . .
C66 C65 C70 C69 -38.1(12) . . . .
C66B C65 C70 C69 -50.0(11) . . . .
P2 C65 C70 C69 -163.3(7) . . . .
C66 C65 C70 C69B -59.9(11) . . . .
C66B C65 C70 C69B -71.8(11) . . . .
P2 C65 C70 C69B 175.0(6) . . . .
C68 C69 C70 C65 44.7(13) . . . .
C68 C69 C70 C69B 112(3) . . . .
C68B C69B C70 C65 68.6(11) . . . .
C68B C69B C70 C69 -52(2) . . . .
N2 C1 N1 C2 0.1(4) . . . .
K1 C1 N1 C2 179.2(4) . . . .
N2 C1 N1 C4 -176.5(3) . . . .
K1 C1 N1 C4 2.6(8) . . . .
C3 C2 N1 C1 0.1(5) . . . .
C3 C2 N1 C4 176.7(4) . . . .
C5 C4 N1 C1 78.8(5) . . . .
C9 C4 N1 C1 -100.1(5) . . . .
C5 C4 N1 C2 -97.5(5) . . . .
C9 C4 N1 C2 83.7(5) . . . .
N1 C1 N2 C3 -0.3(4) . . . .
K1 C1 N2 C3 -179.8(3) . . . .
N1 C1 N2 C16 174.7(3) . . . .
K1 C1 N2 C16 -4.8(4) . . . .
C2 C3 N2 C1 0.3(5) . . . .
C2 C3 N2 C16 -174.7(4) . . . .
N3 C16 N2 C1 -31.8(5) . . . .
C17 C16 N2 C1 150.5(4) . . . .
K1 C16 N2 C1 3.8(3) . . . .
N3 C16 N2 C3 142.6(4) . . . .
C17 C16 N2 C3 -35.0(6) . . . .
K1 C16 N2 C3 178.2(3) . . . .
C17 C16 N3 C20 2.3(6) . . . .
N2 C16 N3 C20 -175.2(3) . . . .
K1 C16 N3 C20 133.7(4) . . . .
C17 C16 N3 K1 -131.4(4) . . . .
N2 C16 N3 K1 51.2(4) . . . .
C21 C20 N3 C16 177.6(4) . . . .
C19 C20 N3 C16 -1.3(5) . . . .
C21 C20 N3 K1 -49.2(4) . . . .
C19 C20 N3 K1 131.8(3) . . . .
N5 C38 N4 C39 0.3(4) . . . .
K2 C38 N4 C39 -172.3(4) . . . .
N5 C38 N4 C41 179.6(4) . . . .
K2 C38 N4 C41 7.1(7) . . . .
C40 C39 N4 C38 -0.8(5) . . . .
C40 C39 N4 C41 179.8(4) . . . .
C42 C41 N4 C38 -89.4(5) . . . .
C46 C41 N4 C38 92.5(5) . . . .
C42 C41 N4 C39 89.9(5) . . . .
C46 C41 N4 C39 -88.2(5) . . . .
N4 C38 N5 C40 0.4(4) . . . .
K2 C38 N5 C40 176.0(3) . . . .
N4 C38 N5 C53 -178.1(3) . . . .
K2 C38 N5 C53 -2.5(5) . . . .
C39 C40 N5 C38 -0.9(5) . . . .
C39 C40 N5 C53 177.6(4) . . . .
N6 C53 N5 C38 35.7(5) . . . .
C54 C53 N5 C38 -147.1(4) . . . .
N6 C53 N5 C40 -142.5(4) . . . .
C54 C53 N5 C40 34.6(6) . . . .
C54 C53 N6 C57 -1.6(6) . . . .
N5 C53 N6 C57 175.4(3) . . . .
C54 C53 N6 K2 134.4(4) . . . .
N5 C53 N6 K2 -48.6(4) . . . .
C58 C57 N6 C53 -177.2(4) . . . .
C56 C57 N6 C53 2.2(5) . . . .
K2 C57 N6 C53 93.3(4) 2_767 . . .
C58 C57 N6 K2 47.1(4) . . . .
C56 C57 N6 K2 -133.4(3) . . . .
K2 C57 N6 K2 -42.4(3) 2_767 . . .
C20 C21 P1 C22 153.0(6) . . . .
C20 C21 P1 C28 -97.5(4) . . . .
C20 C21 P1 C22B 158.2(6) . . . .
C20 C21 P1 K1 32.1(4) . . . .
C27 C22 P1 C21 129.5(11) . . . .
C23 C22 P1 C21 -56.3(14) . . . .
C27 C22 P1 C28 17.4(13) . . . .
C23 C22 P1 C28 -168.4(13) . . . .
C27 C22 P1 C22B 106(5) . . . .
C23 C22 P1 C22B -80(4) . . . .
C27 C22 P1 K1 -128.8(11) . . . .
C23 C22 P1 K1 45.4(14) . . . .
C29 C28 P1 C21 174.7(4) . . . .
C33 C28 P1 C21 52.1(5) . . . .
C29 C28 P1 C22 -73.0(6) . . . .
C33 C28 P1 C22 164.5(5) . . . .
C29 C28 P1 C22B -86.4(6) . . . .
C33 C28 P1 C22B 151.1(6) . . . .
C29 C28 P1 K1 69.3(4) . . . .
C33 C28 P1 K1 -53.2(5) . . . .
C57 C58 P2 C65 -176.1(4) . . . .
K2 C58 P2 C65 -79.4(3) 2_767 . . .
C57 C58 P2 C59 77.8(4) . . . .
K2 C58 P2 C59 174.5(2) 2_767 . . .
C57 C58 P2 K2 -42.7(4) . . . .
K2 C58 P2 K2 54.0(2) 2_767 . . .
C66 C65 P2 C58 64.0(13) . . . .
C70 C65 P2 C58 -173.7(4) . . . .
C66B C65 P2 C58 69.7(12) . . . .
C66 C65 P2 C59 173.5(13) . . . .
C70 C65 P2 C59 -64.2(5) . . . .
C66B C65 P2 C59 179.2(11) . . . .
C66 C65 P2 K2 -38.7(13) . . . .
C70 C65 P2 K2 83.6(4) . . . .
C66B C65 P2 K2 -33.0(12) . . . .
C60 C59 P2 C58 -98.5(5) . . . .
C64 C59 P2 C58 27.4(5) . . . .
C60 C59 P2 C65 155.6(5) . . . .
C64 C59 P2 C65 -78.4(5) . . . .
C60 C59 P2 K2 2.5(5) . . . .
C64 C59 P2 K2 128.4(4) . . . .
C37 C36 O1 C35 -162.6(9) . . . .
C37 C36 O1 K1 50.4(10) . . . .
C34 C35 O1 C36 164.9(7) . . . .
C34 C35 O1 K1 -48.1(8) . . . .
C74 C73 O2 C72 179.0(6) . . . .
C74 C73 O2 K2 -18.6(7) . . . .
C71 C72 O2 C73 -74.2(10) . . . .
C71 C72 O2 K2 120.9(7) . . . .

_cod_duplicate_entry 7117349
